data_1503930
loop_
_publ_author_name
'Chen, Yunfeng'
'Zhong, Cheng'
'Petersen, Jeffrey L.'
'Akhmedov, Novruz G.'
'Shi, Xiaodong'

_publ_section_title
;
 One-pot asymmetric synthesis of substituted piperidines by exocyclic
 chirality induction.
;
_journal_issue 11
_journal_name_full 'Organic letters'
_journal_page_first 2333
_journal_page_last 2336
_journal_paper_doi 10.1021/ol900708d
_journal_volume 11
_journal_year 2009
_chemical_formula_sum 'C19 H22 N2 O3'
_chemical_formula_weight 326.39
_chemical_name_systematic
; 
 ? 
;
_space_group_IT_number 2
_symmetry_cell_setting triclinic
_symmetry_space_group_name_Hall '-P 1'
_symmetry_space_group_name_H-M 'P -1'
_atom_sites_solution_hydrogens geom
_atom_sites_solution_primary direct
_atom_sites_solution_secondary difmap
_audit_creation_method SHELXL-97
_cell_angle_alpha 87.326(2)
_cell_angle_beta 82.357(2)
_cell_angle_gamma 81.262(2)
_cell_formula_units_Z 2
_cell_length_a 5.7503(6)
_cell_length_b 10.5035(11)
_cell_length_c 14.4320(15)
_cell_measurement_reflns_used 4382
_cell_measurement_temperature 293(2)
_cell_measurement_theta_max 27.50
_cell_measurement_theta_min 2.39
_cell_volume 853.59(15)
_computing_structure_refinement 'SHELXL-97 (Sheldrick, 1997)'
_computing_structure_solution 'SHELXS-97 (Sheldrick, 1990)'
_diffrn_ambient_temperature 293(2)
_diffrn_measured_fraction_theta_full 0.934
_diffrn_measured_fraction_theta_max 0.934
_diffrn_radiation_monochromator graphite
_diffrn_radiation_source 'fine-focus sealed tube'
_diffrn_radiation_type MoK\a
_diffrn_radiation_wavelength 0.71073
_diffrn_reflns_av_R_equivalents 0.0316
_diffrn_reflns_av_sigmaI/netI 0.0679
_diffrn_reflns_limit_h_max 7
_diffrn_reflns_limit_h_min -6
_diffrn_reflns_limit_k_max 13
_diffrn_reflns_limit_k_min -13
_diffrn_reflns_limit_l_max 17
_diffrn_reflns_limit_l_min -18
_diffrn_reflns_number 5735
_diffrn_reflns_theta_full 27.52
_diffrn_reflns_theta_max 27.52
_diffrn_reflns_theta_min 2.39
_diffrn_standards_decay_% none
_exptl_absorpt_coefficient_mu 0.086
_exptl_absorpt_correction_type semi-empirical
_exptl_absorpt_process_details SADABS
_exptl_crystal_colour colorless
_exptl_crystal_density_diffrn 1.270
_exptl_crystal_density_method 'not measured'
_exptl_crystal_F_000 348
_exptl_crystal_size_max 0.44
_exptl_crystal_size_mid 0.38
_exptl_crystal_size_min 0.30
_refine_diff_density_max 0.315
_refine_diff_density_min -0.213
_refine_diff_density_rms 0.054
_refine_ls_extinction_method none
_refine_ls_goodness_of_fit_ref 1.044
_refine_ls_hydrogen_treatment riding
_refine_ls_matrix_type full
_refine_ls_number_parameters 219
_refine_ls_number_reflns 3691
_refine_ls_number_restraints 0
_refine_ls_restrained_S_all 1.044
_refine_ls_R_factor_all 0.0708
_refine_ls_R_factor_gt 0.0630
_refine_ls_shift/su_max 0.000
_refine_ls_shift/su_mean 0.000
_refine_ls_structure_factor_coef Fsqd
_refine_ls_weighting_details 'calc w=1/[\s^2^(Fo^2^)+(0.1160P)^2^+0.1117P] where P=(Fo^2^+2Fc^2^)/3'
_refine_ls_weighting_scheme calc
_refine_ls_wR_factor_gt 0.1849
_refine_ls_wR_factor_ref 0.1975
_reflns_number_gt 3084
_reflns_number_total 3691
_reflns_threshold_expression >2sigma(I)
_cod_data_source_file ol900708d_si_002.cif
_cod_data_source_block 4a-major
_cod_original_sg_symbol_H-M P-1
_cod_database_code 1503930

loop_
_symmetry_equiv_pos_as_xyz
'x, y, z'
'-x, -y, -z'

loop_
_atom_site_label
_atom_site_type_symbol
_atom_site_fract_x
_atom_site_fract_y
_atom_site_fract_z
_atom_site_U_iso_or_equiv
_atom_site_adp_type
_atom_site_occupancy
_atom_site_symmetry_multiplicity
_atom_site_calc_flag
_atom_site_refinement_flags
O1 O 0.4938(3) 0.12733(14) 0.53077(9) 0.0658(4) Uani 1 1 d .
O2 O 0.8374(3) 0.17469(18) 0.54597(11) 0.0798(5) Uani 1 1 d .
O3 O 0.41568(19) -0.06911(11) 0.68064(8) 0.0478(3) Uani 1 1 d .
H3 H 0.4405 -0.0810 0.6242 0.072 Uiso 1 1 calc R
N1 N 0.3292(2) 0.19518(12) 0.82063(8) 0.0388(3) Uani 1 1 d .
N2 N 0.6463(3) 0.14480(13) 0.57823(9) 0.0485(3) Uani 1 1 d .
C1 C 0.3577(2) 0.20719(13) 0.71762(9) 0.0356(3) Uani 1 1 d .
H1 H 0.2288 0.1727 0.6937 0.043 Uiso 1 1 calc R
C2 C 0.5957(2) 0.12699(13) 0.68209(9) 0.0368(3) Uani 1 1 d .
H2 H 0.7198 0.1602 0.7102 0.044 Uiso 1 1 calc R
C3 C 0.6089(2) -0.01776(14) 0.70908(10) 0.0398(3) Uani 1 1 d .
C4 C 0.5713(3) -0.02120(15) 0.81580(11) 0.0453(4) Uani 1 1 d .
H4A H 0.5699 -0.1095 0.8384 0.054 Uiso 1 1 calc R
H4B H 0.7023 0.0105 0.8388 0.054 Uiso 1 1 calc R
C5 C 0.3405(3) 0.06006(15) 0.85364(11) 0.0465(4) Uani 1 1 d .
H5A H 0.2090 0.0244 0.8343 0.056 Uiso 1 1 calc R
H5B H 0.3240 0.0566 0.9214 0.056 Uiso 1 1 calc R
C6 C 0.1001(3) 0.26738(16) 0.85981(11) 0.0451(4) Uani 1 1 d .
H6A H -0.0259 0.2193 0.8505 0.054 Uiso 1 1 calc R
H6B H 0.0740 0.3493 0.8261 0.054 Uiso 1 1 calc R
C7 C 0.0870(3) 0.29202(14) 0.96263(10) 0.0419(3) Uani 1 1 d .
C8 C -0.0954(3) 0.25641(18) 1.02655(13) 0.0537(4) Uani 1 1 d .
H8 H -0.2040 0.2095 1.0072 0.064 Uiso 1 1 calc R
C9 C -0.1167(3) 0.2906(2) 1.11973(13) 0.0612(5) Uani 1 1 d .
H9 H -0.2399 0.2665 1.1622 0.073 Uiso 1 1 calc R
C10 C 0.0415(3) 0.35900(18) 1.14904(12) 0.0554(4) Uani 1 1 d .
H10 H 0.0247 0.3830 1.2111 0.066 Uiso 1 1 calc R
C11 C 0.2263(3) 0.39248(19) 1.08671(13) 0.0579(4) Uani 1 1 d .
H11 H 0.3362 0.4379 1.1069 0.069 Uiso 1 1 calc R
C12 C 0.2492(3) 0.35874(17) 0.99400(12) 0.0520(4) Uani 1 1 d .
H12 H 0.3752 0.3812 0.9524 0.062 Uiso 1 1 calc R
C13 C 0.3571(3) 0.34671(14) 0.68477(10) 0.0384(3) Uani 1 1 d .
C14 C 0.5144(3) 0.41971(16) 0.71375(12) 0.0492(4) Uani 1 1 d .
H14 H 0.6193 0.3836 0.7549 0.059 Uiso 1 1 calc R
C15 C 0.5165(3) 0.54608(18) 0.68188(14) 0.0572(4) Uani 1 1 d .
H15 H 0.6227 0.5943 0.7017 0.069 Uiso 1 1 calc R
C16 C 0.3616(4) 0.60064(17) 0.62077(13) 0.0604(5) Uani 1 1 d .
H16 H 0.3647 0.6851 0.5988 0.072 Uiso 1 1 calc R
C17 C 0.2041(4) 0.53033(19) 0.59276(13) 0.0620(5) Uani 1 1 d .
H17 H 0.0977 0.5677 0.5526 0.074 Uiso 1 1 calc R
C18 C 0.2013(3) 0.40282(16) 0.62396(12) 0.0499(4) Uani 1 1 d .
H18 H 0.0944 0.3553 0.6039 0.060 Uiso 1 1 calc R
C19 C 0.8429(3) -0.09471(18) 0.66924(14) 0.0549(4) Uani 1 1 d .
H19A H 0.8496 -0.1825 0.6916 0.082 Uiso 1 1 calc R
H19B H 0.9715 -0.0584 0.6887 0.082 Uiso 1 1 calc R
H19C H 0.8558 -0.0918 0.6022 0.082 Uiso 1 1 calc R

loop_
_atom_site_aniso_label
_atom_site_aniso_U_11
_atom_site_aniso_U_22
_atom_site_aniso_U_33
_atom_site_aniso_U_23
_atom_site_aniso_U_13
_atom_site_aniso_U_12
O1 0.1031(10) 0.0608(8) 0.0373(6) -0.0071(5) -0.0113(6) -0.0199(7)
O2 0.0734(9) 0.0902(11) 0.0665(9) 0.0094(8) 0.0266(7) -0.0168(8)
O3 0.0521(6) 0.0431(6) 0.0503(6) -0.0060(5) -0.0034(5) -0.0145(5)
N1 0.0455(6) 0.0364(6) 0.0313(6) -0.0008(5) 0.0002(5) -0.0003(5)
N2 0.0661(8) 0.0376(7) 0.0379(7) -0.0035(5) 0.0068(6) -0.0066(6)
C1 0.0402(6) 0.0346(7) 0.0323(7) -0.0018(5) -0.0043(5) -0.0065(5)
C2 0.0412(6) 0.0358(7) 0.0332(7) -0.0033(5) -0.0010(5) -0.0077(5)
C3 0.0421(7) 0.0349(7) 0.0408(8) -0.0024(6) -0.0019(6) -0.0029(5)
C4 0.0530(8) 0.0390(8) 0.0413(8) 0.0029(6) -0.0045(6) -0.0006(6)
C5 0.0581(8) 0.0404(8) 0.0371(7) 0.0029(6) 0.0026(6) -0.0039(7)
C6 0.0449(7) 0.0479(8) 0.0388(8) -0.0030(6) -0.0016(6) 0.0016(6)
C7 0.0456(7) 0.0384(7) 0.0375(7) -0.0022(6) 0.0007(6) 0.0025(6)
C8 0.0546(8) 0.0572(10) 0.0485(9) -0.0062(7) 0.0035(7) -0.0123(7)
C9 0.0671(10) 0.0676(11) 0.0426(9) -0.0009(8) 0.0139(8) -0.0081(9)
C10 0.0697(10) 0.0524(9) 0.0388(8) -0.0045(7) -0.0027(7) 0.0054(8)
C11 0.0673(10) 0.0553(10) 0.0525(10) -0.0071(8) -0.0114(8) -0.0087(8)
C12 0.0534(8) 0.0550(10) 0.0466(9) -0.0020(7) 0.0019(7) -0.0121(7)
C13 0.0481(7) 0.0345(7) 0.0320(6) -0.0026(5) -0.0025(5) -0.0055(5)
C14 0.0549(8) 0.0433(8) 0.0519(9) -0.0021(7) -0.0136(7) -0.0096(7)
C15 0.0684(10) 0.0443(9) 0.0621(11) -0.0066(8) -0.0056(8) -0.0196(8)
C16 0.0947(13) 0.0371(8) 0.0480(9) 0.0041(7) -0.0028(9) -0.0125(8)
C17 0.0907(13) 0.0489(9) 0.0473(9) 0.0082(7) -0.0229(9) -0.0037(9)
C18 0.0650(9) 0.0440(8) 0.0436(8) 0.0004(6) -0.0162(7) -0.0094(7)
C19 0.0507(8) 0.0487(9) 0.0595(10) -0.0044(8) 0.0033(7) 0.0036(7)

loop_
_atom_type_symbol
_atom_type_description
_atom_type_scat_dispersion_real
_atom_type_scat_dispersion_imag
_atom_type_scat_source
C C 0.0033 0.0016 'International Tables Vol C Tables 4.2.6.8 and 6.1.1.4'
H H 0.0000 0.0000 'International Tables Vol C Tables 4.2.6.8 and 6.1.1.4'
N N 0.0061 0.0033 'International Tables Vol C Tables 4.2.6.8 and 6.1.1.4'
O O 0.0106 0.0060 'International Tables Vol C Tables 4.2.6.8 and 6.1.1.4'

loop_
_geom_angle_atom_site_label_1
_geom_angle_atom_site_label_2
_geom_angle_atom_site_label_3
_geom_angle
C5 N1 C6 108.86(12)
C5 N1 C1 111.98(11)
C6 N1 C1 110.03(11)
O2 N2 O1 123.82(15)
O2 N2 C2 118.14(15)
O1 N2 C2 118.03(13)
N1 C1 C13 111.23(11)
N1 C1 C2 106.95(10)
C13 C1 C2 109.93(11)
N2 C2 C1 109.68(11)
N2 C2 C3 110.28(11)
C1 C2 C3 113.53(11)
O3 C3 C19 110.52(12)
O3 C3 C4 106.15(12)
C19 C3 C4 112.68(13)
O3 C3 C2 110.94(11)
C19 C3 C2 111.96(12)
C4 C3 C2 104.30(11)
C5 C4 C3 111.55(12)
N1 C5 C4 112.14(12)
N1 C6 C7 113.01(12)
C12 C7 C8 118.52(15)
C12 C7 C6 120.12(14)
C8 C7 C6 121.22(15)
C7 C8 C9 120.32(17)
C10 C9 C8 120.40(17)
C9 C10 C11 119.84(16)
C10 C11 C12 120.15(17)
C7 C12 C11 120.73(16)
C18 C13 C14 118.75(14)
C18 C13 C1 120.45(13)
C14 C13 C1 120.79(13)
C15 C14 C13 120.50(15)
C16 C15 C14 120.22(16)
C17 C16 C15 119.79(16)
C16 C17 C18 120.49(16)
C13 C18 C17 120.24(15)

loop_
_geom_bond_atom_site_label_1
_geom_bond_atom_site_label_2
_geom_bond_distance
O1 N2 1.222(2)
O2 N2 1.216(2)
O3 C3 1.4205(17)
N1 C5 1.4706(19)
N1 C6 1.4726(18)
N1 C1 1.4753(17)
N2 C2 1.4969(18)
C1 C13 1.5187(19)
C1 C2 1.5327(19)
C2 C3 1.5449(19)
C3 C19 1.517(2)
C3 C4 1.526(2)
C4 C5 1.515(2)
C6 C7 1.508(2)
C7 C12 1.381(2)
C7 C8 1.386(2)
C8 C9 1.393(3)
C9 C10 1.361(3)
C10 C11 1.376(3)
C11 C12 1.384(3)
C13 C18 1.386(2)
C13 C14 1.386(2)
C14 C15 1.386(2)
C15 C16 1.381(3)
C16 C17 1.363(3)
C17 C18 1.395(2)
